data_7117422
loop_
_publ_author_name
'Jani O. Moilanen'
'Benjamin M. Day'
'Thomas Pugh'
'Richard A. Layfield'

_publ_section_title
;
 Open-shell doublet character in a hexaazatrinaphthylene trianion complex
;
_journal_name_full Chem.Commun.
_journal_page_first 11478
_journal_paper_doi 10.1039/C5cc04004C
_journal_volume 51
_journal_year 2015
_chemical_formula_moiety 'C111 H135 Mg3 N12, 1(C7 H8)'
_chemical_formula_sum 'C118 H143 Mg3 N12'
_chemical_formula_weight 1802.37
_chemical_properties_physical 'Air-sensitive, Moisture-sensitive'
_space_group_crystal_system hexagonal
_space_group_IT_number 176
_space_group_name_Hall '-P 6c'
_space_group_name_H-M_alt 'P 63/m'
_symmetry_space_group_name_Hall '-P 6c'
_symmetry_space_group_name_H-M 'P 63/m'
_atom_sites_solution_hydrogens geom
_atom_sites_solution_primary direct
_audit_creation_date 2015-02-04
_audit_creation_method
;
Olex2 1.2
(compiled 2015.01.26 svn.r3150 for OlexSys, GUI svn.r4998)
;
_audit_update_record
;
2015-02-05 deposited with the CCDC.
2015-06-11 downloaded from the CCDC.
;
_cell_angle_alpha 90
_cell_angle_beta 90
_cell_angle_gamma 120
_cell_formula_units_Z 2
_cell_length_a 15.9267(3)
_cell_length_b 15.9267(3)
_cell_length_c 24.0860(9)
_cell_measurement_reflns_used 11457
_cell_measurement_temperature 150.01(11)
_cell_measurement_theta_max 27.9950
_cell_measurement_theta_min 3.8810
_cell_volume 5291.1(2)
_computing_cell_refinement
'CrysAlisPro, Agilent Technologies, Version 1.171.37.33 (release 27-03-2014 CrysAlis171 .NET) (compiled Mar 27 2014,17:12:48)'
_computing_data_collection
'CrysAlisPro, Agilent Technologies, Version 1.171.37.33 (release 27-03-2014 CrysAlis171 .NET) (compiled Mar 27 2014,17:12:48)'
_computing_data_reduction
'CrysAlisPro, Agilent Technologies, Version 1.171.37.33 (release 27-03-2014 CrysAlis171 .NET) (compiled Mar 27 2014,17:12:48)'
_computing_molecular_graphics 'Olex2 (Dolomanov et al., 2009)'
_computing_publication_material 'Olex2 (Dolomanov et al., 2009)'
_computing_structure_refinement 'ShelXL (Sheldrick, 2008)'
_computing_structure_solution 'ShelXS (Sheldrick, 2008)'
_diffrn_ambient_environment N~2~
_diffrn_ambient_temperature 150.01(11)
_diffrn_detector 'CCD plate'
_diffrn_detector_area_resol_mean 8.0714
_diffrn_detector_type Eos
_diffrn_measured_fraction_theta_full 0.997
_diffrn_measured_fraction_theta_max 0.997
_diffrn_measurement_details
;
  1 omega  -54.00   76.00   1.0000    7.5000
omega____ theta____ kappa____ phi______ frames
    -       19.4509    0.0000  -90.0000 130

  2 omega  -11.00   90.00   1.0000    7.5000
omega____ theta____ kappa____ phi______ frames
    -       19.4509   77.0000   60.0000 101

  3 omega  -29.00    7.00   1.0000    7.5000
omega____ theta____ kappa____ phi______ frames
    -      -18.3571  -77.0000  150.0000 36

  4 omega   60.00   96.00   1.0000    7.5000
omega____ theta____ kappa____ phi______ frames
    -       19.4509 -178.0000   60.0000 36

  5 omega  -48.00   51.00   1.0000    7.5000
omega____ theta____ kappa____ phi______ frames
    -      -18.3571   77.0000  -90.0000 99

  6 omega  -95.00  -60.00   1.0000    7.5000
omega____ theta____ kappa____ phi______ frames
    -      -18.3571  178.0000   30.0000 35
;
_diffrn_measurement_device 'four-circle diffractometer'
_diffrn_measurement_device_type 'SuperNova, Single source at offset, Eos'
_diffrn_measurement_method '\w scans'
_diffrn_orient_matrix_UB_11 -0.0246075000
_diffrn_orient_matrix_UB_12 -0.0212314000
_diffrn_orient_matrix_UB_13 -0.0251804000
_diffrn_orient_matrix_UB_21 -0.0447812000
_diffrn_orient_matrix_UB_22 -0.0231403000
_diffrn_orient_matrix_UB_23 0.0144631000
_diffrn_orient_matrix_UB_31 -0.0058359000
_diffrn_orient_matrix_UB_32 0.0407037000
_diffrn_orient_matrix_UB_33 -0.0048953000
_diffrn_radiation_monochromator mirror
_diffrn_radiation_probe x-ray
_diffrn_radiation_type MoK\a
_diffrn_radiation_wavelength 0.71073
_diffrn_reflns_av_R_equivalents 0.0467
_diffrn_reflns_av_unetI/netI 0.0231
_diffrn_reflns_laue_measured_fraction_full 0.997
_diffrn_reflns_laue_measured_fraction_max 0.997
_diffrn_reflns_limit_h_max 19
_diffrn_reflns_limit_h_min -19
_diffrn_reflns_limit_k_max 19
_diffrn_reflns_limit_k_min -19
_diffrn_reflns_limit_l_max 28
_diffrn_reflns_limit_l_min -30
_diffrn_reflns_number 44033
_diffrn_reflns_point_group_measured_fraction_full 0.997
_diffrn_reflns_point_group_measured_fraction_max 0.997
_diffrn_reflns_theta_full 26.000
_diffrn_reflns_theta_max 26.372
_diffrn_reflns_theta_min 3.383
_diffrn_source 'SuperNova (Mo) X-ray Source'
_exptl_absorpt_coefficient_mu 0.082
_exptl_absorpt_correction_T_max 1.00000
_exptl_absorpt_correction_T_min 0.81003
_exptl_absorpt_correction_type multi-scan
_exptl_absorpt_process_details
'CrysAlisPro, Agilent Technologies, Version 1.171.37.33 (release 27-03-2014 CrysAlis171 .NET) (compiled Mar 27 2014,17:12:48) Empirical absorption correction using spherical harmonics, implemented in SCALE3 ABSPACK scaling algorithm.'
_exptl_crystal_colour 'dark red'
_exptl_crystal_colour_modifier dark
_exptl_crystal_colour_primary red
_exptl_crystal_density_diffrn 1.131
_exptl_crystal_F_000 1942
_exptl_crystal_recrystallization_method 'Re-crystallisation from solvent: toluene'
_exptl_crystal_size_max 0.6
_exptl_crystal_size_mid 0.6
_exptl_crystal_size_min 0.4
_refine_diff_density_max 0.228
_refine_diff_density_min -0.225
_refine_diff_density_rms 0.048
_refine_ls_extinction_coef .
_refine_ls_extinction_method none
_refine_ls_goodness_of_fit_ref 1.118
_refine_ls_hydrogen_treatment constr
_refine_ls_matrix_type full
_refine_ls_number_parameters 230
_refine_ls_number_reflns 3690
_refine_ls_number_restraints 3
_refine_ls_restrained_S_all 1.118
_refine_ls_R_factor_all 0.0687
_refine_ls_R_factor_gt 0.0555
_refine_ls_shift/su_max 0.000
_refine_ls_shift/su_mean 0.000
_refine_ls_structure_factor_coef Fsqd
_refine_ls_weighting_details 'w=1/[\s^2^(Fo^2^)+(0.0551P)^2^+4.1070P] where P=(Fo^2^+2Fc^2^)/3'
_refine_ls_weighting_scheme calc
_refine_ls_wR_factor_gt 0.1473
_refine_ls_wR_factor_ref 0.1548
_reflns_Friedel_coverage 0.000
_reflns_friedel_fraction_full .
_reflns_friedel_fraction_max .
_reflns_number_gt 3040
_reflns_number_total 3690
_reflns_threshold_expression 'I > 2\s(I)'
_cod_data_source_file c5cc04004c2.cif
_cod_data_source_block Mg3HAN
_cod_original_cell_volume 5291.1(3)
_cod_database_code 7117422
_shelxl_version_number 2014/6
_chemical_oxdiff_formula C183H135N12Mg3
_shelx_space_group_comment
;
The symmetry employed for this shelxl refinement is uniquely defined
by the following loop, which should always be used as a source of
symmetry information in preference to the above space-group names.
They are only intended as comments.
;
_reflns_odcompleteness_completeness 99.65
_reflns_odcompleteness_iscentric 1
_reflns_odcompleteness_theta 26.32
_olex2_refinement_description
;
1. Fixed Uiso
 At 1.2 times of:
  All C(H) groups
 At 1.5 times of:
  All C(H,H,H) groups
2. Restrained distances
 C30-C24
 1.52 with sigma of 0.02
 C29-C30 = C30-C25
 2.5 with sigma of 0.02
3. Others
 Fixed Sof: C24(0.16667) C29(0.16667) H29(0.16667) C28(0.16667) H28(0.16667)
 C27(0.16667) H27(0.16667) C26(0.16667) H26(0.16667) C25(0.16667) H25(0.16667)
 C30(0.16667) H30A(0.16667) H30B(0.16667) H30C(0.16667)
4.a Ternary CH refined with riding coordinates:
 C18(H18), C21(H21)
4.b Aromatic/amide H refined with riding coordinates:
 C4(H4), C5(H5), C6(H6), C7(H7), C10(H10), C14(H14), C15(H15), C16(H16),
 C29(H29), C28(H28), C27(H27), C26(H26), C25(H25)
4.c Fitted hexagon refined as free rotating group:
 C24(C29,C28,C27,C26,C25)
4.d Idealised Me refined as rotating group:
 C11(H11A,H11B,H11C), C19(H19A,H19B,H19C), C20(H20A,H20B,H20C), C22(H22A,H22B,
 H22C), C23(H23A,H23B,H23C), C30(H30A,H30B,H30C)
;
_olex2_submission_special_instructions 'No special instructions were received'

loop_
_space_group_symop_operation_xyz
'x, y, z'
'x-y, x, z+1/2'
'-y, x-y, z'
'-x, -y, z+1/2'
'-x+y, -x, z'
'y, -x+y, z+1/2'
'-x, -y, -z'
'-x+y, -x, -z-1/2'
'y, -x+y, -z'
'x, y, -z-1/2'
'x-y, x, -z'
'-y, x-y, -z-1/2'

loop_
_atom_site_label
_atom_site_type_symbol
_atom_site_fract_x
_atom_site_fract_y
_atom_site_fract_z
_atom_site_U_iso_or_equiv
_atom_site_adp_type
_atom_site_occupancy
_atom_site_site_symmetry_order
_atom_site_calc_flag
_atom_site_refinement_flags_posn
_atom_site_refinement_flags_adp
_atom_site_refinement_flags_occupancy
_atom_site_disorder_assembly
_atom_site_disorder_group
Mg1 Mg 0.70004(6) 0.10011(6) 0.7500 0.0255(2) Uani 1 2 d S T P . .
N1 N 0.78423(16) 0.25024(16) 0.7500 0.0283(5) Uani 1 2 d S T P . .
N2 N 0.58986(16) 0.13339(16) 0.7500 0.0278(5) Uani 1 2 d S T P . .
N3 N 0.72886(12) 0.03253(12) 0.68684(7) 0.0286(4) Uani 1 1 d . . . . .
C1 C 0.72890(19) 0.2932(2) 0.7500 0.0267(6) Uani 1 2 d S T P . .
C2 C 0.62521(19) 0.23070(19) 0.7500 0.0265(6) Uani 1 2 d S T P . .
C3 C 0.4894(2) 0.07564(19) 0.7500 0.0282(6) Uani 1 2 d S T P . .
C4 C 0.4474(2) -0.0252(2) 0.7500 0.0351(7) Uani 1 2 d S T P . .
H4 H 0.4881 -0.0530 0.7500 0.042 Uiso 1 2 calc RS T P . .
C5 C 0.3480(2) -0.0852(2) 0.7500 0.0381(7) Uani 1 2 d S T P . .
H5 H 0.3208 -0.1536 0.7500 0.046 Uiso 1 2 calc RS T P . .
C6 C 0.2876(2) -0.0453(2) 0.7500 0.0356(7) Uani 1 2 d S T P . .
H6 H 0.2192 -0.0865 0.7500 0.043 Uiso 1 2 calc RS T P . .
C7 C 0.3273(2) 0.0542(2) 0.7500 0.0315(6) Uani 1 2 d S T P . .
H7 H 0.2857 0.0810 0.7500 0.038 Uiso 1 2 calc RS T P . .
C8 C 0.4284(2) 0.1164(2) 0.7500 0.0284(6) Uani 1 2 d S T P . .
C9 C 0.79193(14) 0.00207(14) 0.69691(9) 0.0304(4) Uani 1 1 d . . . . .
C10 C 0.8241(2) -0.0058(2) 0.7500 0.0305(6) Uani 1 2 d S T P . .
H10 H 0.8764 -0.0185 0.7500 0.037 Uiso 1 2 calc RS T P . .
C11 C 0.83374(17) -0.02790(18) 0.64914(10) 0.0427(6) Uani 1 1 d . . . . .
H11A H 0.8076 -0.0982 0.6503 0.064 Uiso 1 1 calc GR . . . .
H11B H 0.9045 0.0054 0.6525 0.064 Uiso 1 1 calc GR . . . .
H11C H 0.8161 -0.0103 0.6138 0.064 Uiso 1 1 calc GR . . . .
C12 C 0.69300(15) 0.02790(16) 0.63106(9) 0.0328(5) Uani 1 1 d . . . . .
C13 C 0.61764(16) -0.06005(17) 0.61029(10) 0.0388(5) Uani 1 1 d . . . . .
C14 C 0.58112(19) -0.0601(2) 0.55739(11) 0.0515(7) Uani 1 1 d . . . . .
H14 H 0.5299 -0.1190 0.5428 0.062 Uiso 1 1 calc R . . . .
C15 C 0.6176(2) 0.0229(2) 0.52599(11) 0.0596(7) Uani 1 1 d . . . . .
H15 H 0.5917 0.0212 0.4902 0.072 Uiso 1 1 calc R . . . .
C16 C 0.6917(2) 0.1084(2) 0.54667(11) 0.0535(7) Uani 1 1 d . . . . .
H16 H 0.7170 0.1654 0.5246 0.064 Uiso 1 1 calc R . . . .
C17 C 0.73061(17) 0.11359(18) 0.59916(10) 0.0412(5) Uani 1 1 d . . . . .
C18 C 0.57503(16) -0.15484(17) 0.64225(10) 0.0407(5) Uani 1 1 d . . . . .
H18 H 0.6097 -0.1419 0.6786 0.049 Uiso 1 1 calc R . . . .
C19 C 0.46711(19) -0.1957(2) 0.65408(14) 0.0576(7) Uani 1 1 d . . . . .
H19A H 0.4575 -0.1457 0.6718 0.086 Uiso 1 1 calc GR . . . .
H19B H 0.4439 -0.2517 0.6789 0.086 Uiso 1 1 calc GR . . . .
H19C H 0.4308 -0.2159 0.6191 0.086 Uiso 1 1 calc GR . . . .
C20 C 0.5885(2) -0.23102(19) 0.61099(13) 0.0560(7) Uani 1 1 d . . . . .
H20A H 0.5500 -0.2493 0.5768 0.084 Uiso 1 1 calc GR . . . .
H20B H 0.5669 -0.2884 0.6345 0.084 Uiso 1 1 calc GR . . . .
H20C H 0.6571 -0.2041 0.6017 0.084 Uiso 1 1 calc GR . . . .
C21 C 0.81394(19) 0.20900(18) 0.61877(11) 0.0493(6) Uani 1 1 d . . . . .
H21 H 0.8217 0.2027 0.6595 0.059 Uiso 1 1 calc R . . . .
C22 C 0.9087(2) 0.2306(3) 0.59081(16) 0.0798(10) Uani 1 1 d . . . . .
H22A H 0.9230 0.1790 0.5996 0.120 Uiso 1 1 calc GR . . . .
H22B H 0.9615 0.2928 0.6044 0.120 Uiso 1 1 calc GR . . . .
H22C H 0.9025 0.2341 0.5505 0.120 Uiso 1 1 calc GR . . . .
C23 C 0.7957(3) 0.2939(2) 0.61099(13) 0.0678(9) Uani 1 1 d . . . . .
H23A H 0.7932 0.3056 0.5713 0.102 Uiso 1 1 calc GR . . . .
H23B H 0.8484 0.3521 0.6283 0.102 Uiso 1 1 calc GR . . . .
H23C H 0.7340 0.2782 0.6284 0.102 Uiso 1 1 calc GR . . . .
C24 C 0.9241(18) -0.0421(5) 0.5010(7) 0.046(4) Uiso 0.1667 1 d D . . A -1
C29 C 0.9989(17) -0.0632(6) 0.5000(9) 0.045(4) Uiso 0.1667 1 d DG . . A -1
H29 H 0.9844 -0.1288 0.4998 0.054 Uiso 0.1667 1 calc R . . A -1
C28 C 1.0948(17) 0.0115(11) 0.4992(12) 0.061(6) Uiso 0.1667 1 d G . . A -1
H28 H 1.1458 -0.0029 0.4985 0.073 Uiso 0.1667 1 calc R . . A -1
C27 C 1.1159(19) 0.1074(8) 0.4995(12) 0.060(6) Uiso 0.1667 1 d G . . A -1
H27 H 1.1814 0.1585 0.4990 0.072 Uiso 0.1667 1 calc R . . A -1
C26 C 1.041(2) 0.1286(4) 0.5006(9) 0.056(5) Uiso 0.1667 1 d G . . A -1
H26 H 1.0556 0.1941 0.5008 0.067 Uiso 0.1667 1 calc R . . A -1
C25 C 0.945(2) 0.0538(7) 0.5013(8) 0.031(3) Uiso 0.1667 1 d DG . . A -1
H25 H 0.8942 0.0682 0.5021 0.038 Uiso 0.1667 1 calc R . . A -1
C30 C 0.8206(15) -0.1216(12) 0.5053(11) 0.092(7) Uiso 0.1667 1 d D . . A -1
H30A H 0.8069 -0.1462 0.5435 0.138 Uiso 0.1667 1 calc GR . . A -1
H30B H 0.8094 -0.1744 0.4800 0.138 Uiso 0.1667 1 calc GR . . A -1
H30C H 0.7778 -0.0963 0.4953 0.138 Uiso 0.1667 1 calc GR . . A -1

loop_
_atom_site_aniso_label
_atom_site_aniso_U_11
_atom_site_aniso_U_22
_atom_site_aniso_U_33
_atom_site_aniso_U_23
_atom_site_aniso_U_13
_atom_site_aniso_U_12
Mg1 0.0248(5) 0.0223(5) 0.0314(5) 0.000 0.000 0.0132(4)
N1 0.0223(11) 0.0239(11) 0.0395(14) 0.000 0.000 0.0122(10)
N2 0.0242(12) 0.0224(11) 0.0375(13) 0.000 0.000 0.0120(10)
N3 0.0271(8) 0.0285(9) 0.0318(9) -0.0001(7) 0.0002(7) 0.0152(7)
C1 0.0247(13) 0.0261(14) 0.0325(15) 0.000 0.000 0.0151(11)
C2 0.0230(13) 0.0211(13) 0.0351(15) 0.000 0.000 0.0107(11)
C3 0.0248(14) 0.0226(13) 0.0357(15) 0.000 0.000 0.0106(11)
C4 0.0302(15) 0.0264(15) 0.0487(19) 0.000 0.000 0.0143(13)
C5 0.0307(16) 0.0218(14) 0.055(2) 0.000 0.000 0.0082(12)
C6 0.0233(14) 0.0288(15) 0.0474(18) 0.000 0.000 0.0074(12)
C7 0.0243(14) 0.0283(14) 0.0415(17) 0.000 0.000 0.0129(12)
C8 0.0266(14) 0.0238(13) 0.0332(15) 0.000 0.000 0.0114(11)
C9 0.0252(10) 0.0272(10) 0.0386(11) -0.0012(8) 0.0034(8) 0.0130(8)
C10 0.0250(14) 0.0309(15) 0.0388(16) 0.000 0.000 0.0164(12)
C11 0.0404(13) 0.0539(14) 0.0442(13) -0.0048(11) 0.0034(10) 0.0315(12)
C12 0.0334(11) 0.0392(12) 0.0311(11) -0.0008(9) 0.0013(8) 0.0223(10)
C13 0.0361(12) 0.0440(13) 0.0398(12) -0.0059(10) -0.0026(9) 0.0227(10)
C14 0.0520(15) 0.0574(16) 0.0470(15) -0.0132(12) -0.0148(12) 0.0287(13)
C15 0.075(2) 0.075(2) 0.0405(14) -0.0029(13) -0.0152(13) 0.0461(17)
C16 0.0684(18) 0.0599(16) 0.0381(13) 0.0079(12) -0.0011(12) 0.0364(15)
C17 0.0439(13) 0.0451(13) 0.0377(12) 0.0055(10) 0.0033(10) 0.0246(11)
C18 0.0362(12) 0.0382(12) 0.0431(13) -0.0093(10) -0.0053(10) 0.0152(10)
C19 0.0421(14) 0.0478(15) 0.077(2) -0.0153(14) 0.0071(13) 0.0183(12)
C20 0.0524(16) 0.0478(15) 0.0721(19) -0.0051(13) 0.0068(14) 0.0282(13)
C21 0.0542(15) 0.0434(14) 0.0428(14) 0.0105(11) 0.0035(11) 0.0188(12)
C22 0.0562(19) 0.075(2) 0.091(3) 0.0184(19) 0.0150(17) 0.0196(17)
C23 0.094(2) 0.0453(16) 0.0600(18) 0.0072(13) -0.0028(16) 0.0315(16)

loop_
_atom_type_symbol
_atom_type_description
_atom_type_scat_dispersion_real
_atom_type_scat_dispersion_imag
_atom_type_scat_source
C C 0.0033 0.0016 'International Tables Vol C Tables 4.2.6.8 and 6.1.1.4'
H H 0.0000 0.0000 'International Tables Vol C Tables 4.2.6.8 and 6.1.1.4'
N N 0.0061 0.0033 'International Tables Vol C Tables 4.2.6.8 and 6.1.1.4'
Mg Mg 0.0486 0.0363 'International Tables Vol C Tables 4.2.6.8 and 6.1.1.4'

loop_
_geom_angle_atom_site_label_1
_geom_angle_atom_site_label_2
_geom_angle_atom_site_label_3
_geom_angle
_geom_angle_site_symmetry_1
_geom_angle_site_symmetry_3
N2 Mg1 N1 81.21(9) . .
N3 Mg1 N1 114.88(7) 10_557 .
N3 Mg1 N1 114.88(7) . .
N3 Mg1 N2 125.23(6) . .
N3 Mg1 N2 125.23(6) 10_557 .
N3 Mg1 N3 96.20(10) 10_557 .
C1 N1 Mg1 111.83(18) . .
C1 N1 C8 116.2(2) . 3_655
C8 N1 Mg1 132.01(18) 3_655 .
C2 N2 Mg1 111.77(18) 10_557 .
C2 N2 Mg1 111.77(18) . .
C2 N2 C2 0.0(2) 10_557 .
C2 N2 C3 116.0(2) . .
C2 N2 C3 116.0(2) 10_557 .
C3 N2 Mg1 132.25(18) . .
C9 N3 Mg1 117.58(14) . .
C9 N3 C12 119.90(17) . .
C12 N3 Mg1 122.07(13) . .
N1 C1 C2 122.5(2) . 3_655
N1 C1 C2 117.4(2) . 10_557
N1 C1 C2 117.4(2) . .
C2 C1 C2 0.0(2) . 10_557
C2 C1 C2 120.1(3) 3_655 10_557
C2 C1 C2 120.1(3) 3_655 .
N2 C2 C1 122.3(2) . 8_667
N2 C2 C1 117.8(2) . .
C1 C2 C1 119.9(3) 8_667 .
C2 C2 N2 0(10) 10_557 .
C2 C2 C1 0(10) 10_557 8_667
C2 C2 C1 0(10) 10_557 .
N2 C3 C4 119.4(2) . .
N2 C3 C8 121.6(2) . .
C4 C3 C8 119.0(3) . .
C5 C4 C3 121.3(3) . .
C4 C5 C6 119.9(3) . .
C7 C6 C5 120.0(3) . .
C6 C7 C8 120.8(3) . .
N1 C8 C3 121.4(2) 8_667 .
N1 C8 C7 119.5(2) 8_667 .
C7 C8 C3 119.0(2) . .
N3 C9 C10 124.8(2) . .
N3 C9 C11 120.17(19) . .
C10 C9 C11 115.07(19) . .
C9 C10 C9 130.8(3) . 10_557
C13 C12 N3 120.02(19) . .
C13 C12 C17 120.5(2) . .
C17 C12 N3 119.35(19) . .
C12 C13 C18 123.0(2) . .
C14 C13 C12 118.2(2) . .
C14 C13 C18 118.8(2) . .
C15 C14 C13 121.6(2) . .
C16 C15 C14 119.6(2) . .
C15 C16 C17 121.6(3) . .
C12 C17 C21 122.5(2) . .
C16 C17 C12 118.4(2) . .
C16 C17 C21 119.0(2) . .
C13 C18 C19 111.5(2) . .
C13 C18 C20 111.6(2) . .
C19 C18 C20 109.1(2) . .
C17 C21 C22 111.2(2) . .
C17 C21 C23 113.1(2) . .
C22 C21 C23 110.5(2) . .
C29 C24 C25 120.0 . .
C29 C24 C30 120.7(10) . .
C25 C24 C30 119.2(10) . .
C28 C29 C24 120.0 . .
C27 C28 C29 120.0 . .
C28 C27 C26 120.0 . .
C25 C26 C27 120.0 . .
C26 C25 C24 120.0 . .

loop_
_geom_bond_atom_site_label_1
_geom_bond_atom_site_label_2
_geom_bond_distance
_geom_bond_site_symmetry_2
Mg1 N1 2.076(2) .
Mg1 N2 2.071(2) .
Mg1 N3 2.0438(18) 10_557
Mg1 N3 2.0439(18) .
N1 C1 1.359(3) .
N1 C8 1.385(4) 3_655
N2 C2 1.359(3) 10_557
N2 C2 1.359(3) .
N2 C3 1.391(3) .
N3 C9 1.338(3) .
N3 C12 1.447(3) .
C1 C2 1.407(4) 3_655
C1 C2 1.440(4) .
C1 C2 1.440(4) 10_557
C2 C1 1.407(4) 8_667
C2 C2 0.000(10) 10_557
C3 C4 1.397(4) .
C3 C8 1.412(4) .
C4 C5 1.381(4) .
C5 C6 1.392(4) .
C6 C7 1.382(4) .
C7 C8 1.407(4) .
C8 N1 1.385(3) 8_667
C9 C10 1.406(2) .
C9 C11 1.521(3) .
C10 C9 1.406(2) 10_557
C12 C13 1.404(3) .
C12 C17 1.412(3) .
C13 C14 1.400(3) .
C13 C18 1.519(3) .
C14 C15 1.375(4) .
C15 C16 1.374(4) .
C16 C17 1.392(3) .
C17 C21 1.509(4) .
C18 C19 1.530(3) .
C18 C20 1.531(3) .
C21 C22 1.527(4) .
C21 C23 1.529(4) .
C24 C29 1.3900 .
C24 C25 1.3900 .
C24 C30 1.498(12) .
C29 C28 1.3900 .
C28 C27 1.3900 .
C27 C26 1.3900 .
C26 C25 1.3900 .

loop_
_geom_torsion_atom_site_label_1
_geom_torsion_atom_site_label_2
_geom_torsion_atom_site_label_3
_geom_torsion_atom_site_label_4
_geom_torsion
_geom_torsion_site_symmetry_1
_geom_torsion_site_symmetry_2
_geom_torsion_site_symmetry_3
_geom_torsion_site_symmetry_4
Mg1 N1 C1 C2 180.000(0) . . . 3_655
Mg1 N1 C1 C2 0.000(0) . . . .
Mg1 N1 C1 C2 0.000(0) . . . 10_557
Mg1 N2 C2 C1 180.000(0) . . . 8_667
Mg1 N2 C2 C1 0.000(0) . . . .
Mg1 N2 C2 C2 0(100) . . . 10_557
Mg1 N2 C3 C4 0.000(0) . . . .
Mg1 N2 C3 C8 180.000(0) . . . .
Mg1 N3 C9 C10 14.1(3) . . . .
Mg1 N3 C9 C11 -166.32(16) . . . .
Mg1 N3 C12 C13 -107.4(2) . . . .
Mg1 N3 C12 C17 68.9(2) . . . .
N1 C1 C2 N2 0.000(0) . . . .
N1 C1 C2 C1 180.000(0) . . . 8_667
N1 C1 C2 C2 0.00(3) . . . 10_557
N2 C3 C4 C5 180.000(0) . . . .
N2 C3 C8 N1 0.000(0) . . . 8_667
N2 C3 C8 C7 180.000(0) . . . .
N3 C9 C10 C9 9.5(5) . . . 10_557
N3 C12 C13 C14 176.2(2) . . . .
N3 C12 C13 C18 -4.5(3) . . . .
N3 C12 C17 C16 -176.8(2) . . . .
N3 C12 C17 C21 5.9(3) . . . .
C2 N2 C2 C1 0(100) 10_557 . . .
C2 N2 C2 C1 0(3) 10_557 . . 8_667
C2 N2 C3 C4 180.000(0) 10_557 . . .
C2 N2 C3 C4 180.000(0) . . . .
C2 N2 C3 C8 0.000(0) 10_557 . . .
C2 N2 C3 C8 0.000(0) . . . .
C2 C1 C2 N2 0(7) 10_557 . . .
C2 C1 C2 N2 180.000(0) 3_655 . . .
C2 C1 C2 C1 0.000(0) 3_655 . . 8_667
C2 C1 C2 C1 0(100) 10_557 . . 8_667
C2 C1 C2 C2 0(100) 3_655 . . 10_557
C3 N2 C2 C1 180.000(0) . . . .
C3 N2 C2 C1 0.000(0) . . . 8_667
C3 N2 C2 C2 0.00(5) . . . 10_557
C3 C4 C5 C6 0.000(0) . . . .
C4 C3 C8 N1 180.000(0) . . . 8_667
C4 C3 C8 C7 0.000(0) . . . .
C4 C5 C6 C7 0.000(0) . . . .
C5 C6 C7 C8 0.000(0) . . . .
C6 C7 C8 N1 180.000(0) . . . 8_667
C6 C7 C8 C3 0.000(0) . . . .
C8 N1 C1 C2 180.000(0) 3_655 . . 10_557
C8 N1 C1 C2 180.000(0) 3_655 . . .
C8 N1 C1 C2 0.000(0) 3_655 . . 3_655
C8 C3 C4 C5 0.000(0) . . . .
C9 N3 C12 C13 80.5(2) . . . .
C9 N3 C12 C17 -103.2(2) . . . .
C11 C9 C10 C9 -170.0(2) . . . 10_557
C12 N3 C9 C10 -173.4(2) . . . .
C12 N3 C9 C11 6.1(3) . . . .
C12 C13 C14 C15 0.3(4) . . . .
C12 C13 C18 C19 118.9(2) . . . .
C12 C13 C18 C20 -118.9(2) . . . .
C12 C17 C21 C22 101.6(3) . . . .
C12 C17 C21 C23 -133.5(2) . . . .
C13 C12 C17 C16 -0.5(3) . . . .
C13 C12 C17 C21 -177.7(2) . . . .
C13 C14 C15 C16 0.0(4) . . . .
C14 C13 C18 C19 -61.9(3) . . . .
C14 C13 C18 C20 60.4(3) . . . .
C14 C15 C16 C17 -0.6(4) . . . .
C15 C16 C17 C12 0.8(4) . . . .
C15 C16 C17 C21 178.2(3) . . . .
C16 C17 C21 C22 -75.7(3) . . . .
C16 C17 C21 C23 49.3(3) . . . .
C17 C12 C13 C14 -0.1(3) . . . .
C17 C12 C13 C18 179.2(2) . . . .
C18 C13 C14 C15 -179.0(2) . . . .
C24 C29 C28 C27 0.0 . . . .
C29 C24 C25 C26 0.0 . . . .
C29 C28 C27 C26 0.0 . . . .
C28 C27 C26 C25 0.0 . . . .
C27 C26 C25 C24 0.0 . . . .
C25 C24 C29 C28 0.0 . . . .
C30 C24 C29 C28 -176.3(17) . . . .
C30 C24 C25 C26 176.4(16) . . . .
